data_7710222
loop_
_publ_author_name
'Gildenast, Hans'
'Gruszien, Lukas'
'Friedt, Felix'
'Englert, Ulli'

_publ_section_title
;
 Phosphorus or nitrogen -- the first phosphatriptycene in coordination
 polymer chemistry
;
_journal_name_full 'Dalton Transactions'
_journal_paper_doi 10.1039/D2DT00728B
_journal_year 2022
_chemical_formula_moiety 'C29 H20 Au Cl N P Si'
_chemical_formula_sum 'C29 H20 Au Cl N P Si'
_chemical_formula_weight 673.94
_chemical_name_common 6
_space_group_crystal_system triclinic
_space_group_IT_number 2
_space_group_name_Hall '-P 1'
_space_group_name_H-M_alt 'P -1'
_atom_sites_solution_hydrogens geom
_atom_sites_solution_primary dual
_audit_creation_method SHELXL-2018/3
_audit_update_record
;
2022-03-01 deposited with the CCDC.	2022-05-03 downloaded from the CCDC.
;
_cell_angle_alpha 90.483(3)
_cell_angle_beta 101.156(3)
_cell_angle_gamma 104.033(3)
_cell_formula_units_Z 2
_cell_length_a 10.0209(3)
_cell_length_b 11.1466(4)
_cell_length_c 11.3056(3)
_cell_measurement_reflns_used 18057
_cell_measurement_temperature 100(2)
_cell_measurement_theta_max 29.54
_cell_measurement_theta_min 1.84
_cell_volume 1199.95(7)
_computing_cell_refinement
;
X-Area Recipe 1.33.0.0 (STOE, 2015)
;
_computing_data_collection
;
X-Area Pilatus3_SV 1.31.131.0 (STOE, 2017)
;
_computing_data_reduction
;
X-Area Integrate 1.71.0.0 (STOE, 2016)
X-Area LANA 1.71.4.0 (STOE, 2017)
;
_computing_molecular_graphics 'PLATON (Spek, 2009)'
_computing_publication_material SHELXL2018
_computing_structure_refinement 'SHELXL-2018/3 (Sheldrick, 2018)'
_computing_structure_solution 'SHELXT 2018/2 (Sheldrick, 2018)'
_diffrn_ambient_temperature 100(2)
_diffrn_measured_fraction_theta_full 0.993
_diffrn_measured_fraction_theta_max 0.989
_diffrn_measurement_device_type 'STOE STADIVARI'
_diffrn_measurement_method 'rotation method, \w scans'
_diffrn_radiation_monochromator multilayer-optics
_diffrn_radiation_source microsource
_diffrn_radiation_type MoK\a
_diffrn_radiation_wavelength 0.71073
_diffrn_reflns_av_R_equivalents 0.0552
_diffrn_reflns_av_unetI/netI 0.0786
_diffrn_reflns_Laue_measured_fraction_full 0.993
_diffrn_reflns_Laue_measured_fraction_max 0.989
_diffrn_reflns_limit_h_max 12
_diffrn_reflns_limit_h_min -13
_diffrn_reflns_limit_k_max 14
_diffrn_reflns_limit_k_min -14
_diffrn_reflns_limit_l_max 10
_diffrn_reflns_limit_l_min -14
_diffrn_reflns_number 23397
_diffrn_reflns_point_group_measured_fraction_full 0.993
_diffrn_reflns_point_group_measured_fraction_max 0.989
_diffrn_reflns_theta_full 25.242
_diffrn_reflns_theta_max 28.000
_diffrn_reflns_theta_min 2.475
_exptl_absorpt_coefficient_mu 6.378
_exptl_absorpt_correction_T_max 0.8666
_exptl_absorpt_correction_T_min 0.4485
_exptl_absorpt_correction_type multi-scan
_exptl_absorpt_process_details
;
STOE LANA, absorption correction by scaling of reflection intensities.
J. Koziskova, F. Hahn, J. Richter, J. Kozisek, "Comparison of different
absorption corrections on the model structure of tetrakis(\m~2~-acetato)-
diaqua-di-copper(II)", Acta Chimica Slovaca, vol. 9, no. 2, 2016, pp. 136 - 140.
;
_exptl_crystal_colour colourless
_exptl_crystal_density_diffrn 1.865
_exptl_crystal_description block
_exptl_crystal_F_000 652
_exptl_crystal_size_max 0.030
_exptl_crystal_size_mid 0.030
_exptl_crystal_size_min 0.030
_refine_diff_density_max 0.793
_refine_diff_density_min -0.746
_refine_diff_density_rms 0.179
_refine_ls_extinction_method none
_refine_ls_goodness_of_fit_ref 0.946
_refine_ls_hydrogen_treatment constr
_refine_ls_matrix_type full
_refine_ls_number_parameters 307
_refine_ls_number_reflns 5714
_refine_ls_number_restraints 0
_refine_ls_restrained_S_all 0.946
_refine_ls_R_factor_all 0.0566
_refine_ls_R_factor_gt 0.0349
_refine_ls_shift/su_max 0.003
_refine_ls_shift/su_mean 0.000
_refine_ls_structure_factor_coef Fsqd
_refine_ls_weighting_details 'w=1/[\s^2^(Fo^2^)+(0.0223P)^2^] where P=(Fo^2^+2Fc^2^)/3'
_refine_ls_weighting_scheme calc
_refine_ls_wR_factor_gt 0.0554
_refine_ls_wR_factor_ref 0.0592
_reflns_Friedel_coverage 0.000
_reflns_number_gt 4497
_reflns_number_total 5714
_reflns_threshold_expression 'I > 2\s(I)'
_cod_data_source_file d2dt00728b2.cif
_cod_data_source_block 6
_cod_database_code 7710222
_shelx_shelxl_version_number 2018/3
_shelx_space_group_comment
;
The symmetry employed for this shelxl refinement is uniquely defined
by the following loop, which should always be used as a source of
symmetry information in preference to the above space-group names.
They are only intended as comments.
;
_shelx_estimated_absorpt_t_min 0.832
_shelx_estimated_absorpt_t_max 0.832

loop_
_space_group_symop_operation_xyz
'x, y, z'
'-x, -y, -z'

loop_
_atom_site_label
_atom_site_type_symbol
_atom_site_fract_x
_atom_site_fract_y
_atom_site_fract_z
_atom_site_U_iso_or_equiv
_atom_site_adp_type
_atom_site_occupancy
_atom_site_site_symmetry_order
_atom_site_calc_flag
_atom_site_refinement_flags_posn
_atom_site_refinement_flags_adp
_atom_site_refinement_flags_occupancy
_atom_site_disorder_assembly
_atom_site_disorder_group
Au1 Au 0.47065(2) 0.83263(2) 0.96084(2) 0.01295(6) Uani 1 1 d . . . . .
Cl1 Cl 0.55215(14) 0.89403(12) 1.15994(10) 0.0216(3) Uani 1 1 d . . . . .
P1 P 0.39310(13) 0.76277(12) 0.76941(10) 0.0104(3) Uani 1 1 d . . . . .
Si1 Si 0.28795(13) 0.65737(12) 0.50948(10) 0.0112(3) Uani 1 1 d . . . . .
N1 N -0.0506(5) 0.1304(4) -0.1412(4) 0.0264(11) Uani 1 1 d . . . . .
C1 C 0.3568(5) 0.5961(4) 0.7479(4) 0.0123(10) Uani 1 1 d . . . . .
C2 C 0.3723(5) 0.5212(4) 0.8463(4) 0.0148(11) Uani 1 1 d . . . . .
H2 H 0.404423 0.557250 0.926384 0.018 Uiso 1 1 calc R U . . .
C3 C 0.3400(5) 0.3941(4) 0.8249(4) 0.0171(11) Uani 1 1 d . . . . .
H3 H 0.350519 0.342574 0.890780 0.021 Uiso 1 1 calc R U . . .
C4 C 0.2923(5) 0.3409(5) 0.7077(4) 0.0181(11) Uani 1 1 d . . . . .
H4 H 0.269188 0.253402 0.694266 0.022 Uiso 1 1 calc R U . . .
C5 C 0.2785(5) 0.4150(4) 0.6105(4) 0.0150(10) Uani 1 1 d . . . . .
H5 H 0.247534 0.377707 0.530891 0.018 Uiso 1 1 calc R U . . .
C6 C 0.3094(5) 0.5440(4) 0.6280(4) 0.0115(10) Uani 1 1 d . . . . .
C7 C 0.2274(5) 0.7923(4) 0.6911(4) 0.0100(9) Uani 1 1 d . . . . .
C8 C 0.1574(5) 0.8607(4) 0.7483(4) 0.0128(10) Uani 1 1 d . . . . .
H8 H 0.192336 0.888605 0.830694 0.015 Uiso 1 1 calc R U . . .
C9 C 0.0355(5) 0.8886(4) 0.6853(4) 0.0164(11) Uani 1 1 d . . . . .
H9 H -0.013659 0.934670 0.724120 0.020 Uiso 1 1 calc R U . . .
C10 C -0.0126(5) 0.8477(4) 0.5642(4) 0.0166(11) Uani 1 1 d . . . . .
H10 H -0.094174 0.867886 0.519880 0.020 Uiso 1 1 calc R U . . .
C11 C 0.0564(5) 0.7782(4) 0.5074(4) 0.0137(10) Uani 1 1 d . . . . .
H11 H 0.021312 0.751385 0.424825 0.016 Uiso 1 1 calc R U . . .
C12 C 0.1764(5) 0.7470(4) 0.5694(4) 0.0119(10) Uani 1 1 d . . . . .
C13 C 0.5062(5) 0.8214(4) 0.6631(4) 0.0102(9) Uani 1 1 d . . . . .
C14 C 0.6273(5) 0.9165(4) 0.6982(4) 0.0121(10) Uani 1 1 d . . . . .
H14 H 0.659271 0.944390 0.780793 0.015 Uiso 1 1 calc R U . . .
C15 C 0.7007(5) 0.9702(4) 0.6127(4) 0.0129(10) Uani 1 1 d . . . . .
H15 H 0.782873 1.035722 0.636207 0.016 Uiso 1 1 calc R U . . .
C16 C 0.6542(5) 0.9282(4) 0.4922(4) 0.0122(10) Uani 1 1 d . . . . .
H16 H 0.703945 0.966310 0.433346 0.015 Uiso 1 1 calc R U . . .
C17 C 0.5366(5) 0.8317(4) 0.4572(4) 0.0128(10) Uani 1 1 d . . . . .
H17 H 0.507400 0.803144 0.374596 0.015 Uiso 1 1 calc R U . . .
C18 C 0.4606(5) 0.7759(4) 0.5405(4) 0.0117(10) Uani 1 1 d . . . . .
C19 C 0.2198(5) 0.5745(4) 0.3588(4) 0.0139(10) Uani 1 1 d . . . . .
C20 C 0.3084(5) 0.5389(5) 0.2915(4) 0.0183(11) Uani 1 1 d . . . . .
H20 H 0.406915 0.572323 0.314959 0.022 Uiso 1 1 calc R U . . .
C21 C 0.2564(5) 0.4558(5) 0.1912(4) 0.0188(11) Uani 1 1 d . . . . .
H21 H 0.319718 0.433225 0.147754 0.023 Uiso 1 1 calc R U . . .
C22 C 0.1121(5) 0.4051(4) 0.1535(4) 0.0139(10) Uani 1 1 d . . . . .
C23 C 0.0233(5) 0.4447(4) 0.2186(4) 0.0138(10) Uani 1 1 d . . . . .
H23 H -0.075485 0.414995 0.192703 0.017 Uiso 1 1 calc R U . . .
C24 C 0.0758(5) 0.5263(4) 0.3202(4) 0.0153(10) Uani 1 1 d . . . . .
H24 H 0.012648 0.549211 0.363611 0.018 Uiso 1 1 calc R U . . .
C25 C 0.0561(5) 0.3102(4) 0.0516(4) 0.0148(10) Uani 1 1 d . . . . .
C26 C 0.1303(5) 0.2268(5) 0.0274(4) 0.0245(12) Uani 1 1 d . . . . .
H26 H 0.219230 0.228718 0.076588 0.029 Uiso 1 1 calc R U . . .
C27 C 0.0750(6) 0.1412(5) -0.0681(5) 0.0291(13) Uani 1 1 d . . . . .
H27 H 0.129076 0.085725 -0.083522 0.035 Uiso 1 1 calc R U . . .
C28 C -0.1230(6) 0.2084(5) -0.1163(4) 0.0241(13) Uani 1 1 d . . . . .
H28 H -0.214003 0.200429 -0.164198 0.029 Uiso 1 1 calc R U . . .
C29 C -0.0747(5) 0.3011(4) -0.0247(4) 0.0173(11) Uani 1 1 d . . . . .
H29 H -0.129262 0.357586 -0.013721 0.021 Uiso 1 1 calc R U . . .

loop_
_atom_site_aniso_label
_atom_site_aniso_U_11
_atom_site_aniso_U_22
_atom_site_aniso_U_33
_atom_site_aniso_U_23
_atom_site_aniso_U_13
_atom_site_aniso_U_12
Au1 0.01713(10) 0.01283(10) 0.00938(8) 0.00093(6) 0.00252(6) 0.00478(7)
Cl1 0.0364(8) 0.0176(7) 0.0099(5) -0.0009(5) 0.0002(5) 0.0087(6)
P1 0.0103(6) 0.0108(7) 0.0102(6) 0.0013(5) 0.0028(5) 0.0021(5)
Si1 0.0107(7) 0.0122(7) 0.0105(6) -0.0010(5) 0.0020(5) 0.0024(5)
N1 0.025(3) 0.028(3) 0.022(2) -0.012(2) 0.0006(19) 0.002(2)
C1 0.007(2) 0.012(2) 0.018(2) 0.0027(19) 0.0021(18) 0.0034(19)
C2 0.012(3) 0.019(3) 0.013(2) 0.002(2) 0.0047(19) 0.002(2)
C3 0.018(3) 0.011(3) 0.023(2) 0.004(2) 0.003(2) 0.006(2)
C4 0.013(3) 0.011(3) 0.032(3) 0.000(2) 0.005(2) 0.006(2)
C5 0.009(2) 0.013(3) 0.021(2) -0.002(2) 0.0002(19) 0.000(2)
C6 0.009(2) 0.011(2) 0.013(2) 0.0002(19) 0.0029(18) 0.0002(19)
C7 0.010(2) 0.004(2) 0.015(2) 0.0020(18) 0.0053(18) -0.0021(18)
C8 0.012(3) 0.012(2) 0.013(2) 0.0009(19) 0.0034(18) 0.001(2)
C9 0.011(3) 0.017(3) 0.024(3) 0.001(2) 0.011(2) 0.004(2)
C10 0.011(3) 0.013(3) 0.024(3) 0.000(2) -0.001(2) 0.003(2)
C11 0.010(2) 0.012(2) 0.016(2) 0.0021(19) 0.0004(19) 0.001(2)
C12 0.012(2) 0.007(2) 0.017(2) 0.0001(19) 0.0055(18) 0.0004(19)
C13 0.012(2) 0.006(2) 0.016(2) 0.0045(18) 0.0093(18) 0.0030(19)
C14 0.016(3) 0.015(3) 0.008(2) 0.0005(19) 0.0038(18) 0.007(2)
C15 0.009(2) 0.009(2) 0.020(2) -0.0031(19) 0.0025(19) 0.0009(19)
C16 0.011(2) 0.011(2) 0.018(2) 0.0064(19) 0.0099(19) 0.004(2)
C17 0.014(3) 0.015(3) 0.009(2) 0.0003(19) 0.0013(18) 0.003(2)
C18 0.011(2) 0.012(2) 0.013(2) -0.0009(19) 0.0027(18) 0.004(2)
C19 0.015(3) 0.014(3) 0.013(2) 0.0007(19) 0.0030(19) 0.004(2)
C20 0.009(3) 0.027(3) 0.018(2) -0.006(2) 0.0033(19) 0.002(2)
C21 0.007(2) 0.027(3) 0.022(3) -0.007(2) 0.0052(19) 0.003(2)
C22 0.013(3) 0.015(3) 0.013(2) 0.0010(19) 0.0045(18) 0.000(2)
C23 0.010(2) 0.020(3) 0.012(2) 0.0025(19) 0.0052(18) 0.001(2)
C24 0.013(3) 0.020(3) 0.016(2) 0.003(2) 0.0068(19) 0.006(2)
C25 0.015(3) 0.010(2) 0.017(2) 0.0011(19) 0.0042(19) -0.004(2)
C26 0.021(3) 0.024(3) 0.025(3) -0.007(2) 0.004(2) 0.002(2)
C27 0.026(3) 0.020(3) 0.039(3) -0.010(3) 0.006(3) 0.003(3)
C28 0.026(3) 0.018(3) 0.021(3) -0.004(2) -0.003(2) -0.003(2)
C29 0.021(3) 0.016(3) 0.014(2) -0.002(2) 0.001(2) 0.005(2)

loop_
_atom_type_symbol
_atom_type_description
_atom_type_scat_dispersion_real
_atom_type_scat_dispersion_imag
_atom_type_scat_source
C C 0.0033 0.0016 'International Tables Vol C Tables 4.2.6.8 and 6.1.1.4'
H H 0.0000 0.0000 'International Tables Vol C Tables 4.2.6.8 and 6.1.1.4'
N N 0.0061 0.0033 'International Tables Vol C Tables 4.2.6.8 and 6.1.1.4'
Si Si 0.0817 0.0704 'International Tables Vol C Tables 4.2.6.8 and 6.1.1.4'
P P 0.1023 0.0942 'International Tables Vol C Tables 4.2.6.8 and 6.1.1.4'
Cl Cl 0.1484 0.1585 'International Tables Vol C Tables 4.2.6.8 and 6.1.1.4'
Au Au -2.0133 8.8022 'International Tables Vol C Tables 4.2.6.8 and 6.1.1.4'

loop_
_geom_angle_atom_site_label_1
_geom_angle_atom_site_label_2
_geom_angle_atom_site_label_3
_geom_angle
_geom_angle_site_symmetry_1
_geom_angle_site_symmetry_3
_geom_angle_publ_flag
P1 Au1 Cl1 176.89(5) . . ?
C1 P1 C13 104.2(2) . . ?
C1 P1 C7 101.59(19) . . ?
C13 P1 C7 100.6(2) . . ?
C1 P1 Au1 113.70(15) . . ?
C13 P1 Au1 117.12(15) . . ?
C7 P1 Au1 117.43(15) . . ?
C19 Si1 C6 110.0(2) . . ?
C19 Si1 C18 120.3(2) . . ?
C6 Si1 C18 103.88(19) . . ?
C19 Si1 C12 118.4(2) . . ?
C6 Si1 C12 102.0(2) . . ?
C18 Si1 C12 99.8(2) . . ?
C28 N1 C27 116.1(4) . . ?
C2 C1 C6 121.3(4) . . ?
C2 C1 P1 121.3(3) . . ?
C6 C1 P1 117.3(3) . . ?
C3 C2 C1 118.9(4) . . ?
C3 C2 H2 120.5 . . ?
C1 C2 H2 120.5 . . ?
C2 C3 C4 120.7(4) . . ?
C2 C3 H3 119.7 . . ?
C4 C3 H3 119.7 . . ?
C5 C4 C3 120.3(4) . . ?
C5 C4 H4 119.8 . . ?
C3 C4 H4 119.8 . . ?
C4 C5 C6 120.9(4) . . ?
C4 C5 H5 119.5 . . ?
C6 C5 H5 119.5 . . ?
C5 C6 C1 117.8(4) . . ?
C5 C6 Si1 126.8(3) . . ?
C1 C6 Si1 115.3(3) . . ?
C8 C7 C12 121.3(4) . . ?
C8 C7 P1 120.8(3) . . ?
C12 C7 P1 117.8(3) . . ?
C7 C8 C9 120.1(4) . . ?
C7 C8 H8 119.9 . . ?
C9 C8 H8 119.9 . . ?
C10 C9 C8 118.8(4) . . ?
C10 C9 H9 120.6 . . ?
C8 C9 H9 120.6 . . ?
C11 C10 C9 121.1(4) . . ?
C11 C10 H10 119.4 . . ?
C9 C10 H10 119.4 . . ?
C10 C11 C12 121.1(4) . . ?
C10 C11 H11 119.5 . . ?
C12 C11 H11 119.5 . . ?
C11 C12 C7 117.5(4) . . ?
C11 C12 Si1 128.1(3) . . ?
C7 C12 Si1 114.3(3) . . ?
C14 C13 C18 120.4(4) . . ?
C14 C13 P1 121.0(3) . . ?
C18 C13 P1 118.3(3) . . ?
C15 C14 C13 119.8(4) . . ?
C15 C14 H14 120.1 . . ?
C13 C14 H14 120.1 . . ?
C14 C15 C16 119.8(4) . . ?
C14 C15 H15 120.1 . . ?
C16 C15 H15 120.1 . . ?
C17 C16 C15 120.7(4) . . ?
C17 C16 H16 119.7 . . ?
C15 C16 H16 119.7 . . ?
C16 C17 C18 120.9(4) . . ?
C16 C17 H17 119.5 . . ?
C18 C17 H17 119.5 . . ?
C17 C18 C13 118.2(4) . . ?
C17 C18 Si1 127.5(3) . . ?
C13 C18 Si1 113.9(3) . . ?
C24 C19 C20 117.6(4) . . ?
C24 C19 Si1 119.4(3) . . ?
C20 C19 Si1 121.9(3) . . ?
C21 C20 C19 121.9(4) . . ?
C21 C20 H20 119.1 . . ?
C19 C20 H20 119.1 . . ?
C20 C21 C22 120.8(4) . . ?
C20 C21 H21 119.6 . . ?
C22 C21 H21 119.6 . . ?
C21 C22 C23 117.1(4) . . ?
C21 C22 C25 121.2(4) . . ?
C23 C22 C25 121.6(4) . . ?
C24 C23 C22 121.9(4) . . ?
C24 C23 H23 119.1 . . ?
C22 C23 H23 119.1 . . ?
C19 C24 C23 120.7(4) . . ?
C19 C24 H24 119.7 . . ?
C23 C24 H24 119.7 . . ?
C26 C25 C29 116.9(4) . . ?
C26 C25 C22 121.5(4) . . ?
C29 C25 C22 121.7(4) . . ?
C27 C26 C25 119.6(5) . . ?
C27 C26 H26 120.2 . . ?
C25 C26 H26 120.2 . . ?
N1 C27 C26 124.3(5) . . ?
N1 C27 H27 117.9 . . ?
C26 C27 H27 117.9 . . ?
N1 C28 C29 124.2(5) . . ?
N1 C28 H28 117.9 . . ?
C29 C28 H28 117.9 . . ?
C28 C29 C25 118.9(5) . . ?
C28 C29 H29 120.6 . . ?
C25 C29 H29 120.6 . . ?

loop_
_geom_bond_atom_site_label_1
_geom_bond_atom_site_label_2
_geom_bond_distance
_geom_bond_site_symmetry_2
_geom_bond_publ_flag
Au1 P1 2.2184(11) . ?
Au1 Cl1 2.2790(11) . ?
P1 C1 1.809(5) . ?
P1 C13 1.827(5) . ?
P1 C7 1.830(4) . ?
Si1 C19 1.854(4) . ?
Si1 C6 1.868(5) . ?
Si1 C18 1.874(5) . ?
Si1 C12 1.879(5) . ?
N1 C28 1.319(7) . ?
N1 C27 1.344(6) . ?
C1 C2 1.404(6) . ?
C1 C6 1.415(6) . ?
C2 C3 1.382(6) . ?
C2 H2 0.9500 . ?
C3 C4 1.393(6) . ?
C3 H3 0.9500 . ?
C4 C5 1.385(6) . ?
C4 H4 0.9500 . ?
C5 C6 1.399(6) . ?
C5 H5 0.9500 . ?
C7 C8 1.386(6) . ?
C7 C12 1.415(6) . ?
C8 C9 1.395(6) . ?
C8 H8 0.9500 . ?
C9 C10 1.393(6) . ?
C9 H9 0.9500 . ?
C10 C11 1.383(6) . ?
C10 H10 0.9500 . ?
C11 C12 1.393(6) . ?
C11 H11 0.9500 . ?
C13 C14 1.392(6) . ?
C13 C18 1.419(6) . ?
C14 C15 1.380(6) . ?
C14 H14 0.9500 . ?
C15 C16 1.389(6) . ?
C15 H15 0.9500 . ?
C16 C17 1.378(6) . ?
C16 H16 0.9500 . ?
C17 C18 1.384(6) . ?
C17 H17 0.9500 . ?
C19 C24 1.392(6) . ?
C19 C20 1.397(6) . ?
C20 C21 1.392(6) . ?
C20 H20 0.9500 . ?
C21 C22 1.397(6) . ?
C21 H21 0.9500 . ?
C22 C23 1.403(6) . ?
C22 C25 1.484(6) . ?
C23 C24 1.392(6) . ?
C23 H23 0.9500 . ?
C24 H24 0.9500 . ?
C25 C26 1.380(7) . ?
C25 C29 1.402(6) . ?
C26 C27 1.370(6) . ?
C26 H26 0.9500 . ?
C27 H27 0.9500 . ?
C28 C29 1.386(6) . ?
C28 H28 0.9500 . ?
C29 H29 0.9500 . ?
